data_4311240
loop_
_publ_author_name
'Hilde Grove'
'Timothy L. Kelly'
'Laurence K. Thompson'
'Liang Zhao'
'Zhiqiang Xu'
'Tareque S. M. Abedin'
'David O. Miller'
'Andr\'es E. Goeta'
'Claire Wilson'
'Judith A. K. Howard'

_publ_section_title
;
 Copper(II) Complexes of a Series of Alkoxy Diazine Ligands: Mononuclear,
 Dinuclear, and Tetranuclear Examples with Structural, Magnetic, and DFT
 Studies
;
_journal_name_full 'Inorganic Chemistry'
_journal_page_first 4278
_journal_page_last 4288
_journal_paper_doi 10.1021/ic040036i
_journal_volume 43
_journal_year 2004
_chemical_formula_moiety 'C15 H14 N4 O2 '
_chemical_formula_sum 'C15 H14 N4 O2'
_chemical_formula_weight 282.30
_space_group_IT_number 33
_symmetry_cell_setting orthorhombic
_symmetry_Int_Tables_number 33
_symmetry_space_group_name_Hall 'P 2c -2n'
_symmetry_space_group_name_H-M 'P n a 21'
_audit_creation_date 2003-11-30
_audit_creation_method 'by teXsan for Windows v1.06'
_cell_angle_alpha 90
_cell_angle_beta 90
_cell_angle_gamma 90
_cell_formula_units_Z 4
_cell_length_a 7.834(3)
_cell_length_b 11.797(4)
_cell_length_c 15.281(3)
_cell_measurement_reflns_used 20
_cell_measurement_temperature 299.2
_cell_measurement_theta_max 9.5
_cell_measurement_theta_min 4.4
_cell_volume 1412.2(8)
_computing_cell_refinement 'MSC/AFC Diffractometer Control'
_computing_data_collection 'MSC/AFC Diffractometer Control'
_computing_data_reduction 'teXsan for Windows 1.06 (MSC, 1997-1999)'
_computing_publication_material 'teXsan for Windows 1.06 (MSC, 1997-1999)'
_computing_structure_refinement 'teXsan for Windows 1.06 (MSC, 1997-1999)'
_computing_structure_solution
;
SHELX97 (Sheldrick, 1997)
;
_diffrn_ambient_temperature 299.2
_diffrn_measurement_device 'Rigaku AFC6S'
_diffrn_measurement_method \w-2\q
_diffrn_orient_matrix_UB_11 0.01305
_diffrn_orient_matrix_UB_12 0.05790
_diffrn_orient_matrix_UB_13 -0.04733
_diffrn_orient_matrix_UB_21 -0.00518
_diffrn_orient_matrix_UB_22 0.06183
_diffrn_orient_matrix_UB_23 0.04469
_diffrn_orient_matrix_UB_31 0.12688
_diffrn_orient_matrix_UB_32 -0.00343
_diffrn_orient_matrix_UB_33 0.00669
_diffrn_radiation_detector 'scintillation counter'
_diffrn_radiation_monochromator graphite
_diffrn_radiation_source 'X-ray tube'
_diffrn_radiation_type 'Mo K\a'
_diffrn_radiation_wavelength 0.7107
_diffrn_reflns_av_R_equivalents 0.00000
_diffrn_reflns_av_sigmaI/netI 0.169
_diffrn_reflns_limit_h_max 10
_diffrn_reflns_limit_h_min 0
_diffrn_reflns_limit_k_max 15
_diffrn_reflns_limit_k_min 0
_diffrn_reflns_limit_l_max 19
_diffrn_reflns_limit_l_min 0
_diffrn_reflns_number 1902
_diffrn_reflns_reduction_process 'Lp corrections applied'
_diffrn_reflns_theta_max 27.55
_diffrn_reflns_theta_min 2.60
_diffrn_standards_decay_% -0.43
_diffrn_standards_interval_count 150
_diffrn_standards_number 3
_exptl_absorpt_coefficient_mu 0.092
_exptl_absorpt_correction_T_max 1.000
_exptl_absorpt_correction_T_min 0.967
_exptl_absorpt_correction_type
;
\y scans (North,Phillips & Matthews, 1968)
;
_exptl_crystal_colour colorless
_exptl_crystal_density_diffrn 1.328
_exptl_crystal_density_meas ?
_exptl_crystal_description irregular
_exptl_crystal_F_000 592.00
_exptl_crystal_size_max 0.41
_exptl_crystal_size_mid 0.38
_exptl_crystal_size_min 0.19
_refine_diff_density_max 0.19
_refine_diff_density_min -0.21
_refine_ls_extinction_coef 0.0000021(3)
_refine_ls_extinction_expression 'equ(3) Acta Cryst.(1968) A24, p213.'
_refine_ls_extinction_method 'Zachariasen (1967)'
_refine_ls_goodness_of_fit_all 1.383
_refine_ls_goodness_of_fit_ref 1.380
_refine_ls_matrix_type full
_refine_ls_number_constraints 0
_refine_ls_number_parameters 196
_refine_ls_number_reflns 838
_refine_ls_number_restraints 0
_refine_ls_R_factor_all 0.0501
_refine_ls_R_factor_gt 0.0500
_refine_ls_shift/su_max 0.0500
_refine_ls_shift/su_mean 0.0057
_refine_ls_structure_factor_coef F
_refine_ls_weighting_details 'w = 1/[\s^2^(Fo) + 0.00010|Fo|^2^]'
_refine_ls_weighting_scheme sigma
_refine_ls_wR_factor_all 0.0440
_refine_ls_wR_factor_ref 0.0440
_reflns_number_gt 838
_reflns_number_total 1902
_reflns_threshold_expression I>2.00\s(I)
_cod_data_source_file ic040036i_6.cif
_cod_data_source_block '_hg158'
_cod_depositor_comments
;
The following automatic conversions were performed:
data name '_geom_bond_atom_site_label_D' replaced with
'_geom_hbond_atom_site_label_D' as specified in the replacement file
'/home/antanas/src/cod-tools/trunk/data/replacement-values/replacement_tags.lst'.

data
name '_geom_bond_atom_site_label_H' replaced with
'_geom_hbond_atom_site_label_H' as specified in the replacement file
'/home/antanas/src/cod-tools/trunk/data/replacement-values/replacement_tags.lst'.

data
name '_geom_contact_atom_site_label_a' replaced with
'_geom_hbond_atom_site_label_A' as specified in the replacement file
'/home/antanas/src/cod-tools/trunk/data/replacement-values/replacement_tags.lst'.

data
name '_geom_bond_distance_DH' replaced with '_geom_hbond_distance_DH'
as specified in the replacement file
'/home/antanas/src/cod-tools/trunk/data/replacement-values/replacement_tags.lst'.

data
name '_geom_contact_distance_HA' replaced with
'_geom_hbond_distance_HA' as specified in the replacement file
'/home/antanas/src/cod-tools/trunk/data/replacement-values/replacement_tags.lst'.

data
name '_geom_contact_distance_DA' replaced with
'_geom_hbond_distance_DA' as specified in the replacement file
'/home/antanas/src/cod-tools/trunk/data/replacement-values/replacement_tags.lst'.

data
name '_geom_angle_DHA' replaced with '_geom_hbond_angle_DHA' as
specified in the replacement file
'/home/antanas/src/cod-tools/trunk/data/replacement-values/replacement_tags.lst'.

data
name '_geom_contact_site_symmetry_A' replaced with
'_geom_hbond_site_symmetry_A' as specified in the replacement file
'/home/antanas/src/cod-tools/trunk/data/replacement-values/replacement_tags.lst'.

Automatic conversion script
Id: cif_correct_tags 5005 2017-03-03 11:38:54Z antanas 
;
_cod_original_cell_volume 1412.1(6)
_cod_original_sg_symbol_H-M 'P n a 21 '
_cod_original_formula_sum 'C15 H14 N4 O2 '
_cod_database_code 4311240

loop_
_symmetry_equiv_pos_as_xyz
'   +x,   +y,   +z'
'   -x,   -y,1/2+z'
1/2-x,1/2+y,1/2+z
'1/2+x,1/2-y,   +z'

loop_
_atom_site_label
_atom_site_fract_x
_atom_site_fract_y
_atom_site_fract_z
_atom_site_U_iso_or_equiv
_atom_site_occupancy
_atom_site_refinement_flags
_atom_site_adp_type
_atom_site_calc_flag
_atom_site_calc_attached_atom
O(1) -0.1542(5) -0.9441(3) -0.8913 0.043(1) 1.000 . Uani d ?
O(2) -0.2942(6) -0.6354(3) -1.2899(3) 0.055(1) 1.000 . Uani d ?
N(1) 0.0017(7) -0.6995(4) -0.7834(4) 0.056(2) 1.000 . Uani d ?
N(2) -0.1208(7) -0.7603(4) -0.9342(4) 0.046(1) 1.000 . Uani d ?
N(3) -0.1685(6) -0.7765(3) -1.0194(4) 0.039(1) 1.000 . Uani d ?
N(4) -0.2545(7) -0.6118(4) -1.2024(4) 0.042(1) 1.000 . Uani d ?
C(1) 0.0809(9) -0.6662(6) -0.7118(5) 0.066(2) 1.000 . Uani d ?
C(2) 0.1429(9) -0.7414(7) -0.6492(5) 0.076(3) 1.000 . Uani d ?
C(3) 0.1206(9) -0.8534(7) -0.6610(5) 0.066(2) 1.000 . Uani d ?
C(4) 0.0383(8) -0.8907(5) -0.7349(5) 0.054(2) 1.000 . Uani d ?
C(5) -0.0207(6) -0.8114(4) -0.7943(4) 0.038(2) 1.000 . Uani d ?
C(6) -0.1052(7) -0.8477(5) -0.8774(4) 0.038(2) 1.000 . Uani d ?
C(7) -0.1921(7) -0.6872(4) -1.0654(4) 0.034(2) 1.000 . Uani d ?
C(8) -0.2336(7) -0.7032(4) -1.1582(4) 0.038(2) 1.000 . Uani d ?
C(9) -0.2498(8) -0.8200(5) -1.1947(4) 0.055(2) 1.000 . Uani d ?
C(10) -0.1784(7) -0.5690(4) -1.0271(4) 0.036(1) 1.000 . Uani d ?
C(11) -0.3255(8) -0.5109(5) -1.0061(4) 0.049(2) 1.000 . Uani d ?
C(12) -0.315(1) -0.4110(5) -0.9601(5) 0.063(2) 1.000 . Uani d ?
C(13) -0.159(1) -0.3673(4) -0.9353(4) 0.064(2) 1.000 . Uani d ?
C(14) -0.0121(9) -0.4238(5) -0.9583(5) 0.062(2) 1.000 . Uani d ?
C(15) -0.0197(8) -0.5252(5) -1.0033(5) 0.051(2) 1.000 . Uani d ?
H(5) -0.084(8) -0.688(5) -0.923(5) 0.076 1.000 . Uiso d ?
H(9) -0.290(8) -0.566(5) -1.311(4) 0.076 1.000 . Uiso d ?
H(1) 0.0964 -0.5873 -0.7024 0.079 1.000 . Uiso c ?
H(2) 0.2004 -0.7140 -0.5988 0.091 1.000 . Uiso c ?
H(3) 0.1612 -0.9059 -0.6188 0.079 1.000 . Uiso c ?
H(4) 0.0222 -0.9695 -0.7450 0.064 1.000 . Uiso c ?
H(6) -0.2592 -0.8729 -1.1481 0.066 1.000 . Uiso c ?
H(7) -0.3488 -0.8243 -1.2305 0.066 1.000 . Uiso c ?
H(8) -0.1518 -0.8372 -1.2288 0.066 1.000 . Uiso c ?
H(10) -0.4337 -0.5397 -1.0234 0.058 1.000 . Uiso c ?
H(11) -0.4165 -0.3716 -0.9450 0.076 1.000 . Uiso c ?
H(12) -0.1529 -0.2988 -0.9026 0.077 1.000 . Uiso c ?
H(13) 0.0958 -0.3927 -0.9432 0.074 1.000 . Uiso c ?
H(14) 0.0820 -0.5647 -1.0178 0.062 1.000 . Uiso c ?

loop_
_atom_site_aniso_label
_atom_site_aniso_U_11
_atom_site_aniso_U_22
_atom_site_aniso_U_33
_atom_site_aniso_U_12
_atom_site_aniso_U_13
_atom_site_aniso_U_23
O(1) 0.058(2) 0.034(2) 0.038(2) -0.006(2) -0.002(2) 0.004(2)
O(2) 0.097(4) 0.039(2) 0.030(2) 0.001(2) -0.003(2) 0.003(2)
N(1) 0.078(4) 0.045(3) 0.047(3) -0.017(3) 0.009(3) -0.012(3)
N(2) 0.071(4) 0.030(3) 0.035(2) -0.006(3) -0.003(3) 0.002(2)
N(3) 0.053(3) 0.032(3) 0.033(3) -0.002(2) -0.003(2) 0.003(2)
N(4) 0.064(3) 0.033(2) 0.029(3) -0.000(2) 0.004(2) 0.002(2)
C(1) 0.079(5) 0.062(4) 0.057(4) -0.032(4) 0.016(4) -0.024(4)
C(2) 0.077(6) 0.106(6) 0.046(4) -0.034(5) -0.006(4) -0.020(4)
C(3) 0.066(5) 0.088(6) 0.045(4) -0.017(4) -0.010(4) 0.004(4)
C(4) 0.060(4) 0.056(4) 0.045(3) -0.007(4) -0.014(3) 0.006(3)
C(5) 0.035(3) 0.043(3) 0.035(3) -0.009(3) 0.006(3) 0.009(3)
C(6) 0.042(4) 0.038(3) 0.034(3) -0.001(3) 0.001(3) 0.005(3)
C(7) 0.042(4) 0.027(3) 0.034(3) 0.003(2) 0.002(3) -0.001(2)
C(8) 0.041(3) 0.036(3) 0.036(3) 0.008(3) -0.004(3) -0.004(2)
C(9) 0.091(5) 0.034(3) 0.040(3) 0.003(4) -0.003(4) -0.001(3)
C(10) 0.058(4) 0.027(3) 0.025(3) -0.001(3) 0.001(3) 0.008(2)
C(11) 0.054(4) 0.046(3) 0.045(4) 0.005(3) 0.010(3) 0.003(3)
C(12) 0.088(6) 0.045(4) 0.057(4) 0.010(4) 0.023(4) -0.000(3)
C(13) 0.121(6) 0.032(3) 0.040(4) -0.008(4) 0.001(4) -0.010(3)
C(14) 0.082(5) 0.039(4) 0.065(4) -0.010(4) -0.021(4) -0.001(3)
C(15) 0.053(4) 0.038(3) 0.063(5) 0.002(3) -0.009(4) 0.003(3)

loop_
_atom_type_symbol
_atom_type_oxidation_number
_atom_type_number_in_cell
_atom_type_scat_dispersion_real
_atom_type_scat_dispersion_imag
_atom_type_scat_source
C 0 60 0.002 0.002
;International Tables for Crystallography
(1992, Vol. C, Table 6.1.1.2)
;
H 0 56 0.000 0.000
;International Tables for Crystallography
(1992, Vol. C, Table 6.1.1.2)
;
O 0 8 0.008 0.006
;International Tables for Crystallography
(1992, Vol. C, Table 6.1.1.2)
;
N 0 16 0.004 0.003
;International Tables for Crystallography
(1992, Vol. C, Table 6.1.1.2)
;

loop_
_geom_angle_atom_site_label_1
_geom_angle_atom_site_label_2
_geom_angle_atom_site_label_3
_geom_angle
_geom_angle_site_symmetry_1
_geom_angle_site_symmetry_2
_geom_angle_site_symmetry_3
_geom_angle_publ_flag
N(4) O(2) H(9) 99(5) . . . no
C(1) N(1) C(5) 117.2(7) . . . ?
N(3) N(2) C(6) 121.9(5) . . . ?
N(3) N(2) H(5) 113(5) . . . no
C(6) N(2) H(5) 124(5) . . . no
N(2) N(3) C(7) 116.6(5) . . . ?
O(2) N(4) C(8) 111.3(5) . . . ?
N(1) C(1) C(2) 123.0(7) . . . ?
N(1) C(1) H(1) 118.5 . . . no
C(2) C(1) H(1) 118.5 . . . no
C(1) C(2) C(3) 119.3(7) . . . ?
C(1) C(2) H(2) 120.4 . . . no
C(3) C(2) H(2) 120.4 . . . no
C(2) C(3) C(4) 119.1(8) . . . ?
C(2) C(3) H(3) 120.4 . . . no
C(4) C(3) H(3) 120.4 . . . no
C(3) C(4) C(5) 118.7(7) . . . ?
C(3) C(4) H(4) 120.7 . . . no
C(5) C(4) H(4) 120.7 . . . no
N(1) C(5) C(4) 122.7(6) . . . ?
N(1) C(5) C(6) 116.4(6) . . . ?
C(4) C(5) C(6) 120.8(6) . . . ?
O(1) C(6) N(2) 124.8(6) . . . ?
O(1) C(6) C(5) 123.7(6) . . . ?
N(2) C(6) C(5) 111.5(5) . . . ?
N(3) C(7) C(8) 117.2(5) . . . ?
N(3) C(7) C(10) 122.3(5) . . . ?
C(8) C(7) C(10) 120.5(5) . . . ?
N(4) C(8) C(7) 115.4(5) . . . ?
N(4) C(8) C(9) 124.7(6) . . . ?
C(7) C(8) C(9) 119.9(5) . . . ?
C(8) C(9) H(6) 109.5 . . . no
C(8) C(9) H(7) 109.5 . . . no
C(8) C(9) H(8) 109.5 . . . no
H(6) C(9) H(7) 109.5 . . . no
H(6) C(9) H(8) 109.5 . . . no
H(7) C(9) H(8) 109.5 . . . no
C(7) C(10) C(11) 119.2(6) . . . ?
C(7) C(10) C(15) 120.3(6) . . . ?
C(11) C(10) C(15) 120.0(6) . . . ?
C(10) C(11) C(12) 119.6(7) . . . ?
C(10) C(11) H(10) 120.2 . . . no
C(12) C(11) H(10) 120.2 . . . no
C(11) C(12) C(13) 121.0(7) . . . ?
C(11) C(12) H(11) 119.5 . . . no
C(13) C(12) H(11) 119.5 . . . no
C(12) C(13) C(14) 119.3(6) . . . ?
C(12) C(13) H(12) 120.4 . . . no
C(14) C(13) H(12) 120.3 . . . no
C(13) C(14) C(15) 120.7(7) . . . ?
C(13) C(14) H(13) 119.6 . . . no
C(15) C(14) H(13) 119.6 . . . no
C(10) C(15) C(14) 119.3(7) . . . ?
C(10) C(15) H(14) 120.3 . . . no
C(14) C(15) H(14) 120.3 . . . no

loop_
_geom_bond_atom_site_label_1
_geom_bond_atom_site_label_2
_geom_bond_distance
_geom_bond_site_symmetry_1
_geom_bond_site_symmetry_2
_geom_bond_publ_flag
O(1) C(6) 1.218(7) . . ?
O(2) N(4) 1.400(6) . . ?
O(2) H(9) 0.88(6) . . no
N(1) C(1) 1.319(9) . . ?
N(1) C(5) 1.342(7) . . ?
N(2) N(3) 1.368(7) . . ?
N(2) C(6) 1.354(7) . . ?
N(2) H(5) 0.92(7) . . no
N(3) C(7) 1.280(7) . . ?
N(4) C(8) 1.283(7) . . ?
C(1) C(2) 1.39(1) . . ?
C(1) H(1) 0.95 . . no
C(2) C(3) 1.34(1) . . ?
C(2) H(2) 0.95 . . no
C(3) C(4) 1.37(1) . . ?
C(3) H(3) 0.95 . . no
C(4) C(5) 1.383(9) . . ?
C(4) H(4) 0.95 . . no
C(5) C(6) 1.495(8) . . ?
C(7) C(8) 1.467(8) . . ?
C(7) C(10) 1.516(8) . . ?
C(8) C(9) 1.492(8) . . ?
C(9) H(6) 0.95 . . no
C(9) H(7) 0.95 . . no
C(9) H(8) 0.95 . . no
C(10) C(11) 1.379(9) . . ?
C(10) C(15) 1.394(9) . . ?
C(11) C(12) 1.375(9) . . ?
C(11) H(10) 0.95 . . no
C(12) C(13) 1.38(1) . . ?
C(12) H(11) 0.95 . . no
C(13) C(14) 1.38(1) . . ?
C(13) H(12) 0.95 . . no
C(14) C(15) 1.381(9) . . ?
C(14) H(13) 0.95 . . no
C(15) H(14) 0.95 . . no

loop_
_geom_contact_atom_site_label_1
_geom_contact_atom_site_label_2
_geom_contact_distance
_geom_contact_site_symmetry_1
_geom_contact_site_symmetry_2
_geom_contact_publ_flag
O(1) H(9) 1.94(7) . 3_445 no
O(1) H(10) 2.6645 . 4_535 no
O(1) O(2) 2.767(6) . 3_445 no
O(1) H(14) 2.8317 . 4_435 no
O(1) H(13) 2.8590 . 4_435 no
O(1) H(11) 2.9783 . 4_535 no
O(1) C(11) 3.161(8) . 4_535 no
O(1) C(12) 3.330(9) . 4_535 no
O(1) C(15) 3.356(9) . 4_435 no
O(1) C(14) 3.368(9) . 4_435 no
O(1) N(4) 3.571(7) . 3_445 no
O(1) N(1) 3.585(7) . 4_435 no
O(2) H(12) 2.6192 . 3_444 no
O(2) H(4) 2.7373 . 3_454 no
O(2) H(13) 2.8309 . 2_544 no
O(2) H(8) 2.9704 . 4_435 no
O(2) C(13) 3.543(8) . 3_444 no
O(2) C(4) 3.563(9) . 3_454 no
O(2) C(14) 3.588(9) . 2_544 no
N(1) C(6) 3.443(9) . 4_535 no
N(1) C(2) 3.55(1) . 4_435 no
N(1) C(3) 3.58(1) . 4_435 no
N(3) H(14) 2.7070 . 4_435 no
N(3) H(10) 2.8453 . 4_535 no
N(4) H(1) 2.6545 . 2_544 no
N(4) H(4) 2.7640 . 3_454 no
N(4) C(4) 3.462(9) . 3_454 no
N(4) C(1) 3.553(9) . 2_544 no
C(1) C(5) 3.38(1) . 4_535 no
C(1) C(6) 3.532(9) . 4_535 no
C(2) C(5) 3.50(1) . 4_535 no
C(2) C(13) 3.51(1) . 2_545 no
C(6) H(9) 2.89(7) . 3_445 no
C(6) H(10) 2.9243 . 4_535 no
C(6) C(11) 3.384(9) . 4_535 no
C(12) H(2) 2.7335 . 2_544 no
C(13) H(2) 2.6953 . 2_544 no
H(9) H(4) 2.3739 . 3_454 no
H(9) H(13) 2.5718 . 2_544 no
H(4) H(8) 2.5087 . 2_535 no
H(6) H(14) 2.4604 . 4_435 no
H(7) H(12) 2.6482 . 3_444 no

loop_
_geom_hbond_atom_site_label_D
_geom_hbond_atom_site_label_H
_geom_hbond_atom_site_label_A
_geom_hbond_distance_DH
_geom_hbond_distance_HA
_geom_hbond_distance_DA
_geom_hbond_angle_DHA
_geom_hbond_site_symmetry_A
O(2) H(9) O(1) 0.88 1.94 2.767(6) 156.4 3_454
N(2) H(5) N(1) 0.92(7) 2.24(8) 2.596(8) 102(6) .

loop_
_geom_torsion_atom_site_label_1
_geom_torsion_atom_site_label_2
_geom_torsion_atom_site_label_3
_geom_torsion_atom_site_label_4
_geom_torsion_site_symmetry_1
_geom_torsion_site_symmetry_2
_geom_torsion_site_symmetry_3
_geom_torsion_site_symmetry_4
_geom_torsion
_geom_torsion_publ_flag
O(1) C(6) N(2) N(3) . . . . -11(1) no
O(1) C(6) C(5) N(1) . . . . -169.9(6) no
O(1) C(6) C(5) C(4) . . . . 13(1) no
O(2) N(4) C(8) C(7) . . . . -179.8(5) no
O(2) N(4) C(8) C(9) . . . . -0.2(9) no
N(1) C(1) C(2) C(3) . . . . -1(1) no
N(1) C(5) C(4) C(3) . . . . 1(1) no
N(1) C(5) C(6) N(2) . . . . 9.7(8) no
N(2) N(3) C(7) C(8) . . . . 176.6(5) no
N(2) N(3) C(7) C(10) . . . . -3.4(9) no
N(2) C(6) C(5) C(4) . . . . -167.1(6) no
N(3) N(2) C(6) C(5) . . . . 169.2(5) no
N(3) C(7) C(8) N(4) . . . . -179.3(6) no
N(3) C(7) C(8) C(9) . . . . 1(1) no
N(3) C(7) C(10) C(11) . . . . -101.0(8) no
N(3) C(7) C(10) C(15) . . . . 71.0(8) no
N(4) C(8) C(7) C(10) . . . . 0.7(9) no
C(1) N(1) C(5) C(4) . . . . -1(1) no
C(1) N(1) C(5) C(6) . . . . -177.9(6) no
C(1) C(2) C(3) C(4) . . . . 1(1) no
C(2) C(1) N(1) C(5) . . . . 1(1) no
C(2) C(3) C(4) C(5) . . . . -1(1) no
C(3) C(4) C(5) C(6) . . . . 177.7(6) no
C(6) N(2) N(3) C(7) . . . . 174.7(7) no
C(7) C(10) C(11) C(12) . . . . 170.7(5) no
C(7) C(10) C(15) C(14) . . . . -171.7(6) no
C(8) C(7) C(10) C(11) . . . . 79.0(7) no
C(8) C(7) C(10) C(15) . . . . -109.0(7) no
C(9) C(8) C(7) C(10) . . . . -178.9(6) no
C(10) C(11) C(12) C(13) . . . . 1(1) no
C(10) C(15) C(14) C(13) . . . . 2(1) no
C(11) C(10) C(15) C(14) . . . . 0(1) no
C(11) C(12) C(13) C(14) . . . . 1(1) no
C(12) C(11) C(10) C(15) . . . . -1.4(9) no
C(12) C(13) C(14) C(15) . . . . -2(1) no

loop_
_cod_related_entry_id
_cod_related_entry_database
_cod_related_entry_code
1 ChemSpider 30660889
